data_4504039
loop_
_publ_author_name
'Foces-Foces, Concepci\'on'
'L\'opez-Rodr\'iguez, Mat\'ias'
'P\'erez, Cirilo'
'Mart\'in, Julio D.'
'P\'erez-Hern\'andez, Natalia'

_publ_section_title
;
 Role of the Molecular Conformation in the Two- and Three-Dimensional
 Supramolecular Structure of 10 Hydroxyl-N-alkylamides
;
_journal_issue 5
_journal_name_full 'Crystal Growth &amp; Design'
_journal_page_first 905
_journal_paper_doi 10.1021/cg060671u
_journal_volume 7
_journal_year 2007
_chemical_formula_moiety 'C17 H27 N O3'
_chemical_formula_sum 'C17 H27 N O3'
_chemical_formula_weight 293.40
_chemical_melting_point 422
_chemical_name_systematic
;
 Ethylamide of 7,7-dicyclopropyl-5-hydroxymethyl-6-oxa-bicyclo[3.2.1]
-1-carboxylic acid [1n]
;
_space_group_IT_number 88
_symmetry_cell_setting tetragonal
_symmetry_space_group_name_Hall '-I 4ad'
_symmetry_space_group_name_H-M 'I 41/a :2'
_atom_sites_solution_hydrogens geom
_atom_sites_solution_primary direct
_atom_sites_solution_secondary difmap
_audit_creation_method SHELXL-97
_cell_angle_alpha 90.00
_cell_angle_beta 90.00
_cell_angle_gamma 90.00
_cell_formula_units_Z 16
_cell_length_a 24.6660(5)
_cell_length_b 24.6660(5)
_cell_length_c 10.5550(4)
_cell_measurement_temperature 170(2)
_cell_volume 6421.8(3)
_computing_data_collection 'Collect (Nonius BV, 2000)'
_computing_data_reduction 'HKL Denzo and Scalepak (Otwinowski & Minor, 1997)'
_computing_molecular_graphics 'PLATON (Spek, 2003)'
_computing_publication_material 'SHELXL-97, WinGX (Farrugia, 1999) and PLATON (Spek, 2003)'
_computing_structure_refinement 'SHELXL-97 (Sheldrick, 1997)'
_computing_structure_solution 'SIR97 (Altomare et al., 1999)'
_diffrn_ambient_temperature 170(2)
_diffrn_detector_area_resol_mean 9
_diffrn_measured_fraction_theta_full 0.998
_diffrn_measured_fraction_theta_max 0.998
_diffrn_measurement_device '95mm CCD camera on \k-goniostat'
_diffrn_measurement_device_type KappaCCD
_diffrn_measurement_method '\f and \w'
_diffrn_radiation_monochromator 'horizontally mounted graphite crystal'
_diffrn_radiation_source 'fine-focus sealed tube'
_diffrn_radiation_type MoK\a
_diffrn_radiation_wavelength 0.71073
_diffrn_reflns_av_R_equivalents 0.0000
_diffrn_reflns_av_sigmaI/netI 0.0412
_diffrn_reflns_limit_h_max 22
_diffrn_reflns_limit_h_min -22
_diffrn_reflns_limit_k_max 32
_diffrn_reflns_limit_k_min 0
_diffrn_reflns_limit_l_max 0
_diffrn_reflns_limit_l_min -13
_diffrn_reflns_number 3676
_diffrn_reflns_theta_full 27.49
_diffrn_reflns_theta_max 27.49
_diffrn_reflns_theta_min 1.65
_exptl_absorpt_coefficient_mu 0.082
_exptl_absorpt_correction_type none
_exptl_crystal_density_diffrn 1.214
_exptl_crystal_density_method 'not measured'
_exptl_crystal_F_000 2560
_refine_diff_density_max 0.635
_refine_diff_density_min -0.610
_refine_diff_density_rms 0.150
_refine_ls_extinction_coef 0.0227(18)
_refine_ls_extinction_expression Fc^*^=kFc[1+0.001xFc^2^\l^3^/sin(2\q)]^-1/4^
_refine_ls_extinction_method SHELXL
_refine_ls_goodness_of_fit_ref 1.045
_refine_ls_hydrogen_treatment riding
_refine_ls_matrix_type full
_refine_ls_number_parameters 192
_refine_ls_number_reflns 3676
_refine_ls_number_restraints 0
_refine_ls_restrained_S_all 1.045
_refine_ls_R_factor_all 0.0941
_refine_ls_R_factor_gt 0.0839
_refine_ls_shift/su_max 0.001
_refine_ls_shift/su_mean 0.000
_refine_ls_structure_factor_coef Fsqd
_refine_ls_weighting_details 'calc w=1/[\s^2^(Fo^2^)+(0.1069P)^2^+20.0381P] where P=(Fo^2^+2Fc^2^)/3'
_refine_ls_weighting_scheme calc
_refine_ls_wR_factor_gt 0.2093
_refine_ls_wR_factor_ref 0.2256
_reflns_number_gt 3330
_reflns_number_total 3676
_reflns_threshold_expression >2sigma(I)
_cod_data_source_file cg060671usi20061003_053725.cif
_cod_data_source_block f9rohconhetlt
_cod_depositor_comments
;
The following automatic conversions were performed:

'_symmetry_cell_setting' value 'Tetragonal' changed to 'tetragonal'
according to /home/saulius/struct/CIF-dictionaries/cif_core.dic
dictionary named 'cif_core.dic' version 2.4.1 from 2010-06-29.

Automatic conversion script
Id: cif_fix_values 1715 2011-07-08 13:25:40Z adriana 
;
_cod_original_sg_symbol_H-M I41/a
_cod_database_code 4504039

loop_
_symmetry_equiv_pos_as_xyz
'x, y, z'
'-x, -y+1/2, z'
'-y+3/4, x+1/4, z+1/4'
'y+1/4, -x+1/4, z+1/4'
'x+1/2, y+1/2, z+1/2'
'-x+1/2, -y+1, z+1/2'
'-y+5/4, x+3/4, z+3/4'
'y+3/4, -x+3/4, z+3/4'
'-x, -y, -z'
'x, y-1/2, -z'
'y-3/4, -x-1/4, -z-1/4'
'-y-1/4, x-1/4, -z-1/4'
'-x+1/2, -y+1/2, -z+1/2'
'x+1/2, y, -z+1/2'
'y-1/4, -x+1/4, -z+1/4'
'-y+1/4, x+1/4, -z+1/4'

loop_
_atom_site_label
_atom_site_type_symbol
_atom_site_fract_x
_atom_site_fract_y
_atom_site_fract_z
_atom_site_U_iso_or_equiv
_atom_site_adp_type
_atom_site_occupancy
_atom_site_symmetry_multiplicity
_atom_site_calc_flag
_atom_site_refinement_flags
O1 O 0.41735(7) 0.03319(7) 0.27156(16) 0.0241(4) Uani 1 1 d .
O2 O 0.49142(7) -0.04463(7) 0.17187(18) 0.0292(5) Uani 1 1 d .
H2 H 0.4654 -0.0636 0.1979 0.035 Uiso 1 1 calc R
O3 O 0.36481(8) 0.16855(8) 0.0277(2) 0.0333(5) Uani 1 1 d .
N1 N 0.42730(9) 0.12443(10) -0.0897(2) 0.0317(6) Uani 1 1 d .
H1 H 0.4583 0.1004 -0.0877 0.038 Uiso 1 1 d R
C1 C 0.47420(10) 0.04672(10) 0.2569(2) 0.0245(5) Uani 1 1 d .
C2 C 0.49317(11) 0.08605(11) 0.3603(3) 0.0322(6) Uani 1 1 d .
H2A H 0.4902 0.0681 0.4403 0.039 Uiso 1 1 d R
H2B H 0.5302 0.0951 0.3453 0.039 Uiso 1 1 d R
C3 C 0.45924(12) 0.13832(11) 0.3630(3) 0.0336(6) Uani 1 1 d .
H3A H 0.4282 0.1323 0.4160 0.040 Uiso 1 1 d R
H3B H 0.4812 0.1673 0.3990 0.040 Uiso 1 1 d R
C4 C 0.43921(11) 0.15762(10) 0.2327(3) 0.0290(6) Uani 1 1 d .
H4A H 0.4072 0.1786 0.2447 0.035 Uiso 1 1 d R
H4B H 0.4672 0.1796 0.1957 0.035 Uiso 1 1 d R
C5 C 0.42567(9) 0.11095(9) 0.1406(2) 0.0221(5) Uani 1 1 d .
C6 C 0.47648(9) 0.07535(10) 0.1294(2) 0.0228(5) Uani 1 1 d .
H6A H 0.5085 0.0973 0.1204 0.027 Uiso 1 1 d R
H6B H 0.4735 0.0503 0.0604 0.027 Uiso 1 1 d R
C7 C 0.40353(10) 0.13690(10) 0.0194(2) 0.0249(5) Uani 1 1 d .
C8 C 0.50563(10) -0.00623(11) 0.2657(3) 0.0288(6) Uani 1 1 d .
H8A H 0.4986 -0.0222 0.3477 0.035 Uiso 1 1 d R
H8B H 0.5436 0.0008 0.2577 0.035 Uiso 1 1 d R
C9 C 0.38414(9) 0.06876(9) 0.1955(2) 0.0229(5) Uani 1 1 d .
C10 C 0.33889(10) 0.09358(11) 0.2762(3) 0.0293(6) Uani 1 1 d .
H10 H 0.3379 0.1236 0.2182 0.035 Uiso 1 1 d R
C11 C 0.29794(11) 0.05754(13) 0.3398(3) 0.0364(7) Uani 1 1 d .
H11A H 0.2609 0.0665 0.3388 0.044 Uiso 1 1 d R
H11B H 0.3020 0.0185 0.3338 0.044 Uiso 1 1 d R
C12 C 0.33699(12) 0.08978(12) 0.4183(3) 0.0369(7) Uani 1 1 d .
H12A H 0.3660 0.0718 0.4633 0.044 Uiso 1 1 d R
H12B H 0.3240 0.1198 0.4683 0.044 Uiso 1 1 d R
C13 C 0.35638(10) 0.03747(10) 0.0883(3) 0.0264(6) Uani 1 1 d .
H13 H 0.3364 0.0715 0.0773 0.032 Uiso 1 1 d R
C14 C 0.34365(11) -0.02170(11) 0.0954(3) 0.0337(6) Uani 1 1 d .
H14A H 0.3577 -0.0427 0.1654 0.040 Uiso 1 1 d R
H14B H 0.3087 -0.0347 0.0714 0.040 Uiso 1 1 d R
C15 C 0.38195(11) -0.00100(11) -0.0034(3) 0.0307(6) Uani 1 1 d .
H15A H 0.3709 -0.0010 -0.0914 0.037 Uiso 1 1 d R
H15B H 0.4199 -0.0090 0.0026 0.037 Uiso 1 1 d R
C16 C 0.40966(13) 0.14520(16) -0.2128(3) 0.0455(8) Uani 1 1 d .
H16A H 0.4007 0.1152 -0.2658 0.055 Uiso 1 1 d R
H16B H 0.3777 0.1672 -0.2008 0.055 Uiso 1 1 d R
C17 C 0.45112(16) 0.17789(19) -0.2764(4) 0.0611(11) Uani 1 1 d .
H17A H 0.4381 0.1899 -0.3564 0.073 Uiso 1 1 d R
H17B H 0.4601 0.2079 -0.2234 0.073 Uiso 1 1 d R
H17C H 0.4831 0.1559 -0.2894 0.073 Uiso 1 1 d R

loop_
_atom_site_aniso_label
_atom_site_aniso_U_11
_atom_site_aniso_U_22
_atom_site_aniso_U_33
_atom_site_aniso_U_23
_atom_site_aniso_U_13
_atom_site_aniso_U_12
O1 0.0227(8) 0.0254(9) 0.0243(9) 0.0055(7) 0.0014(7) 0.0017(6)
O2 0.0285(9) 0.0243(9) 0.0348(10) 0.0049(7) 0.0080(8) 0.0025(7)
O3 0.0308(10) 0.0287(9) 0.0404(11) 0.0045(8) 0.0004(8) 0.0093(7)
N1 0.0290(11) 0.0385(12) 0.0277(12) 0.0102(9) 0.0018(9) 0.0077(9)
C1 0.0220(11) 0.0276(12) 0.0240(12) 0.0022(9) -0.0006(9) 0.0022(9)
C2 0.0339(14) 0.0359(14) 0.0268(13) -0.0015(11) -0.0058(11) 0.0003(11)
C3 0.0352(14) 0.0331(14) 0.0326(14) -0.0091(11) -0.0035(11) -0.0020(11)
C4 0.0280(12) 0.0243(12) 0.0347(14) -0.0038(10) 0.0015(10) 0.0007(10)
C5 0.0222(11) 0.0203(11) 0.0236(11) 0.0017(9) 0.0022(9) 0.0008(8)
C6 0.0211(11) 0.0238(11) 0.0236(11) 0.0015(9) 0.0004(9) 0.0012(9)
C7 0.0231(11) 0.0204(11) 0.0313(13) 0.0045(9) -0.0007(10) -0.0006(9)
C8 0.0261(12) 0.0303(13) 0.0300(13) 0.0081(10) -0.0007(10) 0.0054(10)
C9 0.0216(11) 0.0221(11) 0.0250(12) 0.0028(9) 0.0011(9) 0.0009(9)
C10 0.0279(12) 0.0269(12) 0.0330(14) 0.0044(10) 0.0089(10) 0.0054(10)
C11 0.0278(13) 0.0421(16) 0.0394(16) 0.0043(12) 0.0114(11) -0.0004(11)
C12 0.0388(15) 0.0383(15) 0.0335(15) -0.0015(12) 0.0109(12) 0.0009(12)
C13 0.0247(12) 0.0230(12) 0.0314(13) 0.0030(10) -0.0016(10) -0.0005(9)
C14 0.0318(13) 0.0273(13) 0.0419(16) 0.0035(11) -0.0010(12) -0.0058(10)
C15 0.0330(13) 0.0307(13) 0.0282(13) -0.0030(10) -0.0013(10) -0.0033(10)
C16 0.0394(16) 0.065(2) 0.0321(16) 0.0186(15) -0.0010(12) 0.0063(14)
C17 0.050(2) 0.081(3) 0.052(2) 0.032(2) 0.0061(17) 0.0065(19)

loop_
_atom_type_symbol
_atom_type_description
_atom_type_scat_dispersion_real
_atom_type_scat_dispersion_imag
_atom_type_scat_source
C C 0.0033 0.0016 'International Tables Vol C Tables 4.2.6.8 and 6.1.1.4'
H H 0.0000 0.0000 'International Tables Vol C Tables 4.2.6.8 and 6.1.1.4'
O O 0.0106 0.0060 'International Tables Vol C Tables 4.2.6.8 and 6.1.1.4'
N N 0.0061 0.0033 'International Tables Vol C Tables 4.2.6.8 and 6.1.1.4'

loop_
_geom_angle_atom_site_label_1
_geom_angle_atom_site_label_2
_geom_angle_atom_site_label_3
_geom_angle
C9 O1 C1 110.47(17)
C8 O2 H2 109.5
C7 N1 C16 123.9(2)
C7 N1 H1 118.1
C16 N1 H1 117.9
O1 C1 C8 106.8(2)
O1 C1 C6 103.71(18)
C8 C1 C6 115.7(2)
O1 C1 C2 111.4(2)
C8 C1 C2 110.1(2)
C6 C1 C2 109.0(2)
C1 C2 C3 112.2(2)
C1 C2 H2A 108.1
C3 C2 H2A 109.3
C1 C2 H2B 108.8
C3 C2 H2B 109.2
H2A C2 H2B 109.2
C4 C3 C2 114.7(2)
C4 C3 H3A 108.3
C2 C3 H3A 108.4
C4 C3 H3B 107.5
C2 C3 H3B 108.6
H3A C3 H3B 109.2
C3 C4 C5 113.7(2)
C3 C4 H4A 108.4
C5 C4 H4A 108.1
C3 C4 H4B 107.9
C5 C4 H4B 108.7
H4A C4 H4B 110.0
C7 C5 C6 117.8(2)
C7 C5 C4 106.97(19)
C6 C5 C4 107.37(19)
C7 C5 C9 110.63(19)
C6 C5 C9 100.48(18)
C4 C5 C9 113.8(2)
C1 C6 C5 99.62(19)
C1 C6 H6A 112.3
C5 C6 H6A 110.8
C1 C6 H6B 111.8
C5 C6 H6B 111.4
H6A C6 H6B 110.6
O3 C7 N1 123.2(2)
O3 C7 C5 118.7(2)
N1 C7 C5 118.0(2)
O2 C8 C1 113.9(2)
O2 C8 H8A 108.0
C1 C8 H8A 108.3
O2 C8 H8B 107.6
C1 C8 H8B 109.8
H8A C8 H8B 109.1
O1 C9 C13 110.99(19)
O1 C9 C10 110.3(2)
C13 C9 C10 106.6(2)
O1 C9 C5 103.74(17)
C13 C9 C5 110.67(19)
C10 C9 C5 114.55(19)
C11 C10 C12 59.78(19)
C11 C10 C9 120.1(2)
C12 C10 C9 123.5(2)
C11 C10 H10 136.3
C12 C10 H10 133.1
C9 C10 H10 88.4
C12 C11 C10 60.10(19)
C12 C11 H11A 120.3
C10 C11 H11A 120.5
C12 C11 H11B 119.8
C10 C11 H11B 119.3
H11A C11 H11B 109.5
C11 C12 C10 60.11(19)
C11 C12 H12A 120.2
C10 C12 H12A 119.7
C11 C12 H12B 119.8
C10 C12 H12B 120.6
H12A C12 H12B 109.3
C14 C13 C15 60.08(18)
C14 C13 C9 123.3(2)
C15 C13 C9 127.6(2)
C14 C13 H13 137.4
C15 C13 H13 132.7
C9 C13 H13 83.2
C13 C14 C15 59.98(17)
C13 C14 H14A 119.1
C15 C14 H14A 119.4
C13 C14 H14B 120.3
C15 C14 H14B 120.0
H14A C14 H14B 110.2
C13 C15 C14 59.95(17)
C13 C15 H15A 120.2
C14 C15 H15A 119.5
C13 C15 H15B 120.0
C14 C15 H15B 120.0
H15A C15 H15B 109.7
N1 C16 C17 113.1(3)
N1 C16 H16A 108.6
C17 C16 H16A 108.7
N1 C16 H16B 108.8
C17 C16 H16B 108.7
H16A C16 H16B 108.8
C16 C17 H17A 110.0
C16 C17 H17B 108.7
H17A C17 H17B 111.0
C16 C17 H17C 109.0
H17A C17 H17C 108.9
H17B C17 H17C 109.2

loop_
_geom_bond_atom_site_label_1
_geom_bond_atom_site_label_2
_geom_bond_distance
O1 C9 1.444(3)
O1 C1 1.449(3)
O2 C8 1.415(3)
O2 H2 0.8400
O3 C7 1.237(3)
N1 C7 1.328(3)
N1 C16 1.463(4)
N1 H1 0.9672
C1 C8 1.522(3)
C1 C6 1.521(3)
C1 C2 1.533(4)
C2 C3 1.537(4)
C2 H2A 0.9570
C2 H2B 0.9523
C3 C4 1.537(4)
C3 H3A 0.9590
C3 H3B 0.9752
C4 C5 1.543(3)
C4 H4A 0.9526
C4 H4B 0.9612
C5 C7 1.531(3)
C5 C6 1.535(3)
C5 C9 1.571(3)
C6 H6A 0.9626
C6 H6B 0.9572
C8 H8A 0.9666
C8 H8B 0.9568
C9 C13 1.531(3)
C9 C10 1.532(3)
C10 C11 1.504(4)
C10 C12 1.504(4)
C10 H10 0.9607
C11 C12 1.499(4)
C11 H11A 0.9393
C11 H11B 0.9691
C12 H12A 0.9666
C12 H12B 0.9637
C13 C14 1.495(3)
C13 C15 1.495(4)
C13 H13 0.9799
C14 C15 1.497(4)
C14 H14A 0.9660
C14 H14B 0.9551
C15 H15A 0.9677
C15 H15B 0.9597
C16 C17 1.465(5)
C16 H16A 0.9538
C16 H16B 0.9663
C17 H17A 0.9506
C17 H17B 0.9538
C17 H17C 0.9676

loop_
_geom_hbond_atom_site_label_D
_geom_hbond_atom_site_label_H
_geom_hbond_atom_site_label_A
_geom_hbond_distance_DH
_geom_hbond_distance_HA
_geom_hbond_distance_DA
_geom_hbond_angle_DHA
_geom_hbond_site_symmetry_A
O2 H2 O3 0.84 1.91 2.734(3) 167.3 4
N1 H1 O2 0.97 2.05 2.941(3) 151.4 9_655

loop_
_geom_torsion_atom_site_label_1
_geom_torsion_atom_site_label_2
_geom_torsion_atom_site_label_3
_geom_torsion_atom_site_label_4
_geom_torsion
C9 O1 C1 C8 -146.0(2)
C9 O1 C1 C6 -23.3(2)
C9 O1 C1 C2 93.7(2)
O1 C1 C2 C3 -56.7(3)
C8 C1 C2 C3 -175.0(2)
C6 C1 C2 C3 57.1(3)
C1 C2 C3 C4 -34.0(3)
C2 C3 C4 C5 34.2(3)
C3 C4 C5 C7 176.9(2)
C3 C4 C5 C6 -55.8(3)
C3 C4 C5 C9 54.4(3)
O1 C1 C6 C5 42.5(2)
C8 C1 C6 C5 159.1(2)
C2 C1 C6 C5 -76.2(2)
C7 C5 C6 C1 -164.9(2)
C4 C5 C6 C1 74.4(2)
C9 C5 C6 C1 -44.8(2)
C16 N1 C7 O3 -1.9(4)
C16 N1 C7 C5 178.6(3)
C6 C5 C7 O3 -175.3(2)
C4 C5 C7 O3 -54.4(3)
C9 C5 C7 O3 70.0(3)
C6 C5 C7 N1 4.3(3)
C4 C5 C7 N1 125.2(2)
C9 C5 C7 N1 -110.4(2)
O1 C1 C8 O2 60.1(3)
C6 C1 C8 O2 -54.7(3)
C2 C1 C8 O2 -178.8(2)
C1 O1 C9 C13 113.2(2)
C1 O1 C9 C10 -128.8(2)
C1 O1 C9 C5 -5.7(2)
C7 C5 C9 O1 157.04(19)
C6 C5 C9 O1 31.9(2)
C4 C5 C9 O1 -82.5(2)
C7 C5 C9 C13 37.9(3)
C6 C5 C9 C13 -87.2(2)
C4 C5 C9 C13 158.4(2)
C7 C5 C9 C10 -82.7(3)
C6 C5 C9 C10 152.2(2)
C4 C5 C9 C10 37.8(3)
O1 C9 C10 C11 -60.4(3)
C13 C9 C10 C11 60.2(3)
C5 C9 C10 C11 -177.0(2)
O1 C9 C10 C12 11.3(3)
C13 C9 C10 C12 131.9(3)
C5 C9 C10 C12 -105.3(3)
C9 C10 C11 C12 113.7(3)
C9 C10 C12 C11 -108.1(3)
O1 C9 C13 C14 26.5(3)
C10 C9 C13 C14 -93.7(3)
C5 C9 C13 C14 141.1(2)
O1 C9 C13 C15 -49.2(3)
C10 C9 C13 C15 -169.4(2)
C5 C9 C13 C15 65.4(3)
C9 C13 C14 C15 -117.6(3)
C9 C13 C15 C14 110.9(3)
C7 N1 C16 C17 118.1(4)
